data_1551350
loop_
_publ_author_name
'Brueckner, Tobias'
'Dewhurst, Rian David'
'Dellermann, Theresa'
'M\"uller, Marcel'
'Braunschweig, Holger'

_publ_section_title
;
 Mild Synthesis of Diboryldiborenes by Diboration of B-B Triple Bonds
;
_journal_name_full 'Chemical Science'
_journal_paper_doi 10.1039/C9SC02544H
_journal_year 2019
_chemical_formula_moiety 'C58 H68 B4 N4 O4'
_chemical_formula_sum 'C58 H68 B4 N4 O4'
_chemical_formula_weight 928.40
_space_group_crystal_system triclinic
_space_group_IT_number 2
_space_group_name_Hall '-P 1'
_space_group_name_H-M_alt 'P -1'
_symmetry_space_group_name_Hall '-P 1'
_symmetry_space_group_name_H-M 'P -1'
_atom_sites_solution_hydrogens geom
_atom_sites_solution_primary dual
_atom_sites_solution_secondary difmap
_audit_creation_method SHELXL-2014/7
_audit_update_record
;
2018-11-29 deposited with the CCDC.    2019-06-10 downloaded from the CCDC.
;
_cell_angle_alpha 73.5300(10)
_cell_angle_beta 80.5900(10)
_cell_angle_gamma 64.8320(10)
_cell_formula_units_Z 1
_cell_length_a 10.9190(4)
_cell_length_b 11.0985(4)
_cell_length_c 12.1024(5)
_cell_measurement_reflns_used 9431
_cell_measurement_temperature 100(2)
_cell_measurement_theta_max 26.68
_cell_measurement_theta_min 2.39
_cell_volume 1271.37(8)
_computing_cell_refinement 'Saint+ ver. V8.37A (Bruker AXS)'
_computing_data_collection 'APEX2 ver. 2014.9 (Bruker AXS)'
_computing_data_reduction 'Saint+ ver. V8.37A (Bruker AXS)'
_computing_molecular_graphics 'ShelXLe (Huebschle et all, 2011)'
_computing_publication_material 'SHELXL-2014/7 (Sheldrick, 2014)'
_computing_structure_refinement 'SHELXL-2014/7 (Sheldrick, 2014)'
_computing_structure_solution 'SHELXT (Sheldrick, 2014)'
_diffrn_ambient_temperature 100(2)
_diffrn_detector 'CMOS area detector (Photon II)'
_diffrn_detector_area_resol_mean 7.5
_diffrn_measured_fraction_theta_full 0.997
_diffrn_measured_fraction_theta_max 0.996
_diffrn_measurement_device_type 'Bruker D8 Quest'
_diffrn_measurement_method '\f and \w scans'
_diffrn_radiation_monochromator 'multi-layer mirror'
_diffrn_radiation_type MoK\a
_diffrn_radiation_wavelength 0.71073
_diffrn_reflns_av_R_equivalents 0.0831
_diffrn_reflns_av_unetI/netI 0.0613
_diffrn_reflns_Laue_measured_fraction_full 0.997
_diffrn_reflns_Laue_measured_fraction_max 0.996
_diffrn_reflns_limit_h_max 13
_diffrn_reflns_limit_h_min -13
_diffrn_reflns_limit_k_max 13
_diffrn_reflns_limit_k_min -12
_diffrn_reflns_limit_l_max 15
_diffrn_reflns_limit_l_min -15
_diffrn_reflns_number 37692
_diffrn_reflns_point_group_measured_fraction_full 0.997
_diffrn_reflns_point_group_measured_fraction_max 0.996
_diffrn_reflns_theta_full 26.000
_diffrn_reflns_theta_max 26.369
_diffrn_reflns_theta_min 2.063
_diffrn_source 'microfocus sealed tube (Incoatec ImS)'
_exptl_absorpt_coefficient_mu 0.074
_exptl_absorpt_correction_T_max 0.7454
_exptl_absorpt_correction_T_min 0.6557
_exptl_absorpt_correction_type multi-scan
_exptl_absorpt_process_details 'SadAbs 2016/2 (Bruker AXS)'
_exptl_crystal_colour red
_exptl_crystal_density_diffrn 1.213
_exptl_crystal_description block
_exptl_crystal_F_000 496
_exptl_crystal_size_max 0.361
_exptl_crystal_size_mid 0.310
_exptl_crystal_size_min 0.245
_refine_diff_density_max 0.236
_refine_diff_density_min -0.266
_refine_diff_density_rms 0.053
_refine_ls_extinction_method none
_refine_ls_goodness_of_fit_ref 1.053
_refine_ls_hydrogen_treatment constr
_refine_ls_matrix_type full
_refine_ls_number_parameters 320
_refine_ls_number_reflns 5176
_refine_ls_number_restraints 0
_refine_ls_restrained_S_all 1.053
_refine_ls_R_factor_all 0.0987
_refine_ls_R_factor_gt 0.0558
_refine_ls_shift/su_max 0.000
_refine_ls_shift/su_mean 0.000
_refine_ls_structure_factor_coef Fsqd
_refine_ls_weighting_details 'w=1/[\s^2^(Fo^2^)+(0.0403P)^2^+0.7219P] where P=(Fo^2^+2Fc^2^)/3'
_refine_ls_weighting_scheme calc
_refine_ls_wR_factor_gt 0.1077
_refine_ls_wR_factor_ref 0.1269
_reflns_Friedel_coverage 0.000
_reflns_number_gt 3534
_reflns_number_total 5176
_reflns_threshold_expression 'I > 2\s(I)'
_cod_data_source_file c9sc02544h2.cif
_cod_data_source_block 2a
_cod_database_code 1551350
_shelx_shelxl_version_number 2014/7
_shelx_space_group_comment
;
The symmetry employed for this shelxl refinement is uniquely defined
by the following loop, which should always be used as a source of
symmetry information in preference to the above space-group names.
They are only intended as comments.
;

loop_
_space_group_symop_operation_xyz
'x, y, z'
'-x, -y, -z'

loop_
_atom_site_label
_atom_site_type_symbol
_atom_site_fract_x
_atom_site_fract_y
_atom_site_fract_z
_atom_site_U_iso_or_equiv
_atom_site_adp_type
_atom_site_occupancy
_atom_site_site_symmetry_order
_atom_site_calc_flag
_atom_site_refinement_flags_posn
_atom_site_refinement_flags_adp
O1 O 0.72902(13) 0.43537(14) 0.64214(11) 0.0219(3) Uani 1 1 d . .
B1 B 0.6263(2) 0.3852(2) 0.6513(2) 0.0202(5) Uani 1 1 d . .
O2 O 0.64521(13) 0.28129(14) 0.75679(12) 0.0238(3) Uani 1 1 d . .
B2 B 0.5163(2) 0.4331(2) 0.5525(2) 0.0193(5) Uani 1 1 d . .
N1 N 0.32128(15) 0.35062(16) 0.62863(14) 0.0180(4) Uani 1 1 d . .
N2 N 0.45801(15) 0.25256(16) 0.49676(14) 0.0190(4) Uani 1 1 d . .
C1 C 0.80546(19) 0.3635(2) 0.73719(17) 0.0199(4) Uani 1 1 d . .
C2 C 0.28033(19) 0.4047(2) 0.73052(17) 0.0195(4) Uani 1 1 d . .
C3 C 0.43374(19) 0.34320(19) 0.56074(16) 0.0176(4) Uani 1 1 d . .
C4 C 0.75563(19) 0.2700(2) 0.80607(18) 0.0218(5) Uani 1 1 d . .
C5 C 0.58332(19) 0.1876(2) 0.43458(18) 0.0203(4) Uani 1 1 d . .
C6 C 0.19596(19) 0.5432(2) 0.72281(18) 0.0216(5) Uani 1 1 d . .
C7 C 0.6957(2) 0.0884(2) 0.49788(18) 0.0219(5) Uani 1 1 d . .
C8 C 0.8133(2) 0.0210(2) 0.4368(2) 0.0262(5) Uani 1 1 d . .
H00C H 0.8917 -0.0433 0.4775 0.031 Uiso 1 1 calc R U
C9 C 0.2582(2) 0.2658(2) 0.60773(18) 0.0215(5) Uani 1 1 d . .
H00A H 0.1693 0.3235 0.5731 0.026 Uiso 1 1 calc R U
H00B H 0.2458 0.2019 0.6802 0.026 Uiso 1 1 calc R U
C10 C 0.9164(2) 0.3748(2) 0.76650(18) 0.0250(5) Uani 1 1 d . .
H00E H 0.9507 0.4391 0.7191 0.030 Uiso 1 1 calc R U
C11 C 0.1536(2) 0.6458(2) 0.60941(18) 0.0231(5) Uani 1 1 d . .
H00D H 0.2329 0.6287 0.5539 0.028 Uiso 1 1 calc R U
H00F H 0.1261 0.7388 0.6209 0.028 Uiso 1 1 calc R U
C12 C 0.3215(2) 0.3116(2) 0.83680(18) 0.0224(5) Uani 1 1 d . .
C13 C 0.9759(2) 0.2878(2) 0.86863(19) 0.0266(5) Uani 1 1 d . .
H00H H 1.0522 0.2931 0.8917 0.032 Uiso 1 1 calc R U
C14 C 0.4133(2) 0.1617(2) 0.84797(19) 0.0256(5) Uani 1 1 d . .
H00G H 0.4968 0.1413 0.8848 0.031 Uiso 1 1 calc R U
H00I H 0.4399 0.1445 0.7698 0.031 Uiso 1 1 calc R U
C15 C 0.8179(2) 0.0461(2) 0.3179(2) 0.0296(5) Uani 1 1 d . .
H00J H 0.8989 -0.0006 0.2776 0.036 Uiso 1 1 calc R U
C16 C 0.5848(2) 0.2111(2) 0.31511(18) 0.0247(5) Uani 1 1 d . .
C17 C 0.3596(2) 0.1884(2) 0.52413(18) 0.0239(5) Uani 1 1 d . .
H00K H 0.4035 0.0893 0.5606 0.029 Uiso 1 1 calc R U
H00L H 0.3157 0.2006 0.4540 0.029 Uiso 1 1 calc R U
C18 C 0.0377(2) 0.6427(2) 0.5565(2) 0.0289(5) Uani 1 1 d . .
H00M H 0.0164 0.7122 0.4834 0.043 Uiso 1 1 calc R U
H00N H -0.0424 0.6619 0.6097 0.043 Uiso 1 1 calc R U
H00O H 0.0647 0.5518 0.5425 0.043 Uiso 1 1 calc R U
C19 C 0.8138(2) 0.1832(2) 0.90686(19) 0.0290(5) Uani 1 1 d . .
H00P H 0.7791 0.1191 0.9537 0.035 Uiso 1 1 calc R U
C20 C 0.6862(2) 0.0500(2) 0.62802(19) 0.0282(5) Uani 1 1 d . .
H00Q H 0.6345 0.1351 0.6551 0.034 Uiso 1 1 calc R U
H00R H 0.6331 -0.0074 0.6529 0.034 Uiso 1 1 calc R U
C21 C 0.9264(2) 0.1936(2) 0.93737(19) 0.0295(5) Uani 1 1 d . .
H00S H 0.9697 0.1350 1.0063 0.035 Uiso 1 1 calc R U
C22 C 0.3483(2) 0.0640(2) 0.91859(19) 0.0303(5) Uani 1 1 d . .
H00T H 0.4134 -0.0310 0.9238 0.045 Uiso 1 1 calc R U
H00U H 0.2677 0.0806 0.8809 0.045 Uiso 1 1 calc R U
H00V H 0.3220 0.0798 0.9963 0.045 Uiso 1 1 calc R U
C23 C 0.2772(2) 0.3600(2) 0.93672(19) 0.0295(5) Uani 1 1 d . .
H00W H 0.3050 0.2987 1.0095 0.035 Uiso 1 1 calc R U
C24 C 0.1540(2) 0.5858(2) 0.82566(19) 0.0295(5) Uani 1 1 d . .
H00X H 0.0969 0.6792 0.8230 0.035 Uiso 1 1 calc R U
C25 C 0.4621(2) 0.3074(2) 0.24539(19) 0.0307(5) Uani 1 1 d . .
H00Y H 0.3893 0.3567 0.2968 0.037 Uiso 1 1 calc R U
H00Z H 0.4288 0.2526 0.2161 0.037 Uiso 1 1 calc R U
C26 C 0.7049(2) 0.1389(2) 0.2579(2) 0.0292(5) Uani 1 1 d . .
H010 H 0.7085 0.1542 0.1763 0.035 Uiso 1 1 calc R U
C27 C 0.1934(2) 0.4958(2) 0.9313(2) 0.0337(6) Uani 1 1 d . .
H011 H 0.1628 0.5274 1.0001 0.040 Uiso 1 1 calc R U
C28 C 0.4893(3) 0.4120(3) 0.1440(2) 0.0436(7) Uani 1 1 d . .
H012 H 0.4050 0.4732 0.1049 0.065 Uiso 1 1 calc R U
H013 H 0.5567 0.3644 0.0897 0.065 Uiso 1 1 calc R U
H014 H 0.5238 0.4659 0.1719 0.065 Uiso 1 1 calc R U
C29 C 0.8179(3) -0.0256(4) 0.6877(3) 0.0752(11) Uani 1 1 d . .
H015 H 0.7995 -0.0379 0.7713 0.113 Uiso 1 1 calc R U
H016 H 0.8741 0.0273 0.6612 0.113 Uiso 1 1 calc R U
H017 H 0.8657 -0.1156 0.6696 0.113 Uiso 1 1 calc R U

loop_
_atom_site_aniso_label
_atom_site_aniso_U_11
_atom_site_aniso_U_22
_atom_site_aniso_U_33
_atom_site_aniso_U_23
_atom_site_aniso_U_13
_atom_site_aniso_U_12
O1 0.0237(7) 0.0220(8) 0.0238(8) -0.0031(6) -0.0041(6) -0.0133(6)
B1 0.0231(12) 0.0160(12) 0.0242(13) -0.0078(10) 0.0037(10) -0.0103(10)
O2 0.0275(8) 0.0229(8) 0.0263(8) -0.0020(6) -0.0060(6) -0.0158(6)
B2 0.0202(12) 0.0176(12) 0.0218(13) -0.0082(10) 0.0023(9) -0.0082(9)
N1 0.0212(9) 0.0150(9) 0.0221(9) -0.0061(7) 0.0004(7) -0.0108(7)
N2 0.0191(8) 0.0166(9) 0.0253(10) -0.0083(7) 0.0016(7) -0.0096(7)
C1 0.0218(10) 0.0184(11) 0.0199(11) -0.0065(8) -0.0023(8) -0.0069(8)
C2 0.0203(10) 0.0218(11) 0.0221(11) -0.0095(9) 0.0029(8) -0.0127(9)
C3 0.0191(10) 0.0132(10) 0.0186(11) -0.0021(8) -0.0033(8) -0.0048(8)
C4 0.0220(11) 0.0211(11) 0.0266(12) -0.0067(9) -0.0042(9) -0.0109(9)
C5 0.0224(11) 0.0162(10) 0.0272(12) -0.0096(9) 0.0034(9) -0.0111(8)
C6 0.0215(10) 0.0204(11) 0.0275(12) -0.0085(9) -0.0002(9) -0.0113(9)
C7 0.0244(11) 0.0160(10) 0.0307(12) -0.0100(9) 0.0014(9) -0.0114(9)
C8 0.0225(11) 0.0184(11) 0.0418(14) -0.0134(10) 0.0013(10) -0.0091(9)
C9 0.0225(11) 0.0179(11) 0.0291(12) -0.0066(9) -0.0012(9) -0.0122(9)
C10 0.0228(11) 0.0285(12) 0.0284(12) -0.0093(10) 0.0010(9) -0.0138(9)
C11 0.0232(11) 0.0172(11) 0.0306(12) -0.0075(9) 0.0020(9) -0.0100(9)
C12 0.0213(10) 0.0259(12) 0.0244(12) -0.0056(9) 0.0002(9) -0.0144(9)
C13 0.0222(11) 0.0297(12) 0.0317(13) -0.0126(10) -0.0046(9) -0.0094(9)
C14 0.0239(11) 0.0236(12) 0.0264(12) -0.0013(9) -0.0024(9) -0.0093(9)
C15 0.0270(12) 0.0243(12) 0.0425(15) -0.0176(10) 0.0105(10) -0.0133(10)
C16 0.0310(12) 0.0184(11) 0.0297(13) -0.0091(9) 0.0017(9) -0.0136(9)
C17 0.0261(11) 0.0217(11) 0.0316(12) -0.0119(9) 0.0027(9) -0.0148(9)
C18 0.0268(12) 0.0208(12) 0.0367(13) -0.0018(10) -0.0039(10) -0.0099(9)
C19 0.0390(13) 0.0231(12) 0.0277(13) 0.0003(9) -0.0070(10) -0.0173(10)
C20 0.0305(12) 0.0199(11) 0.0332(13) -0.0098(10) -0.0026(10) -0.0066(9)
C21 0.0340(12) 0.0248(12) 0.0293(13) -0.0059(10) -0.0118(10) -0.0084(10)
C22 0.0313(12) 0.0255(12) 0.0320(13) -0.0013(10) -0.0012(10) -0.0130(10)
C23 0.0358(13) 0.0365(14) 0.0219(12) -0.0062(10) -0.0010(10) -0.0204(11)
C24 0.0313(12) 0.0249(12) 0.0351(14) -0.0143(10) 0.0035(10) -0.0112(10)
C25 0.0368(13) 0.0286(13) 0.0281(13) -0.0095(10) -0.0027(10) -0.0122(10)
C26 0.0380(13) 0.0250(12) 0.0286(13) -0.0127(10) 0.0089(10) -0.0161(10)
C27 0.0406(14) 0.0399(14) 0.0290(13) -0.0199(11) 0.0063(11) -0.0194(11)
C28 0.0493(16) 0.0365(15) 0.0319(14) -0.0030(11) 0.0030(12) -0.0100(12)
C29 0.0470(18) 0.095(3) 0.0479(19) -0.0373(18) -0.0185(14) 0.0228(17)

loop_
_atom_type_symbol
_atom_type_description
_atom_type_scat_dispersion_real
_atom_type_scat_dispersion_imag
_atom_type_scat_source
C C 0.0033 0.0016 'International Tables Vol C Tables 4.2.6.8 and 6.1.1.4'
H H 0.0000 0.0000 'International Tables Vol C Tables 4.2.6.8 and 6.1.1.4'
B B 0.0013 0.0007 'International Tables Vol C Tables 4.2.6.8 and 6.1.1.4'
N N 0.0061 0.0033 'International Tables Vol C Tables 4.2.6.8 and 6.1.1.4'
O O 0.0106 0.0060 'International Tables Vol C Tables 4.2.6.8 and 6.1.1.4'

loop_
_geom_angle_atom_site_label_1
_geom_angle_atom_site_label_2
_geom_angle_atom_site_label_3
_geom_angle
_geom_angle_site_symmetry_1
_geom_angle_site_symmetry_3
C1 O1 B1 107.34(15) . .
O1 B1 O2 106.65(17) . .
O1 B1 B2 125.08(18) . .
O2 B1 B2 128.13(18) . .
C4 O2 B1 107.24(15) . .
C3 B2 B2 116.2(2) . 2_666
C3 B2 B1 118.64(17) . .
B2 B2 B1 125.1(2) 2_666 .
C3 N1 C2 125.97(16) . .
C3 N1 C9 112.57(15) . .
C2 N1 C9 119.79(15) . .
C3 N2 C5 126.81(16) . .
C3 N2 C17 112.61(15) . .
C5 N2 C17 117.99(15) . .
O1 C1 C10 128.90(19) . .
O1 C1 C4 109.52(16) . .
C10 C1 C4 121.58(19) . .
C6 C2 C12 121.86(19) . .
C6 C2 N1 120.70(18) . .
C12 C2 N1 117.33(17) . .
N1 C3 N2 108.28(16) . .
N1 C3 B2 125.14(17) . .
N2 C3 B2 126.46(17) . .
C19 C4 O2 128.79(19) . .
C19 C4 C1 121.98(19) . .
O2 C4 C1 109.23(17) . .
C16 C5 C7 121.55(18) . .
C16 C5 N2 119.21(18) . .
C7 C5 N2 118.70(18) . .
C24 C6 C2 117.33(19) . .
C24 C6 C11 119.90(18) . .
C2 C6 C11 122.75(18) . .
C8 C7 C5 118.02(19) . .
C8 C7 C20 120.90(19) . .
C5 C7 C20 120.96(18) . .
C15 C8 C7 121.1(2) . .
C15 C8 H00C 119.5 . .
C7 C8 H00C 119.5 . .
N1 C9 C17 103.17(15) . .
N1 C9 H00A 111.1 . .
C17 C9 H00A 111.1 . .
N1 C9 H00B 111.1 . .
C17 C9 H00B 111.1 . .
H00A C9 H00B 109.1 . .
C1 C10 C13 117.0(2) . .
C1 C10 H00E 121.5 . .
C13 C10 H00E 121.5 . .
C6 C11 C18 114.67(17) . .
C6 C11 H00D 108.6 . .
C18 C11 H00D 108.6 . .
C6 C11 H00F 108.6 . .
C18 C11 H00F 108.6 . .
H00D C11 H00F 107.6 . .
C23 C12 C2 118.33(19) . .
C23 C12 C14 118.52(19) . .
C2 C12 C14 123.15(18) . .
C21 C13 C10 121.48(19) . .
C21 C13 H00H 119.3 . .
C10 C13 H00H 119.3 . .
C12 C14 C22 113.61(17) . .
C12 C14 H00G 108.8 . .
C22 C14 H00G 108.8 . .
C12 C14 H00I 108.8 . .
C22 C14 H00I 108.8 . .
H00G C14 H00I 107.7 . .
C26 C15 C8 120.0(2) . .
C26 C15 H00J 120.0 . .
C8 C15 H00J 120.0 . .
C5 C16 C26 118.04(19) . .
C5 C16 C25 123.06(19) . .
C26 C16 C25 118.87(19) . .
N2 C17 C9 102.81(15) . .
N2 C17 H00K 111.2 . .
C9 C17 H00K 111.2 . .
N2 C17 H00L 111.2 . .
C9 C17 H00L 111.2 . .
H00K C17 H00L 109.1 . .
C11 C18 H00M 109.5 . .
C11 C18 H00N 109.5 . .
H00M C18 H00N 109.5 . .
C11 C18 H00O 109.5 . .
H00M C18 H00O 109.5 . .
H00N C18 H00O 109.5 . .
C4 C19 C21 117.0(2) . .
C4 C19 H00P 121.5 . .
C21 C19 H00P 121.5 . .
C29 C20 C7 116.7(2) . .
C29 C20 H00Q 108.1 . .
C7 C20 H00Q 108.1 . .
C29 C20 H00R 108.1 . .
C7 C20 H00R 108.1 . .
H00Q C20 H00R 107.3 . .
C13 C21 C19 121.0(2) . .
C13 C21 H00S 119.5 . .
C19 C21 H00S 119.5 . .
C14 C22 H00T 109.5 . .
C14 C22 H00U 109.5 . .
H00T C22 H00U 109.5 . .
C14 C22 H00V 109.5 . .
H00T C22 H00V 109.5 . .
H00U C22 H00V 109.5 . .
C27 C23 C12 120.8(2) . .
C27 C23 H00W 119.6 . .
C12 C23 H00W 119.6 . .
C27 C24 C6 121.8(2) . .
C27 C24 H00X 119.1 . .
C6 C24 H00X 119.1 . .
C16 C25 C28 113.88(19) . .
C16 C25 H00Y 108.8 . .
C28 C25 H00Y 108.8 . .
C16 C25 H00Z 108.8 . .
C28 C25 H00Z 108.8 . .
H00Y C25 H00Z 107.7 . .
C15 C26 C16 121.1(2) . .
C15 C26 H010 119.4 . .
C16 C26 H010 119.4 . .
C23 C27 C24 119.9(2) . .
C23 C27 H011 120.1 . .
C24 C27 H011 120.1 . .
C25 C28 H012 109.5 . .
C25 C28 H013 109.5 . .
H012 C28 H013 109.5 . .
C25 C28 H014 109.5 . .
H012 C28 H014 109.5 . .
H013 C28 H014 109.5 . .
C20 C29 H015 109.5 . .
C20 C29 H016 109.5 . .
H015 C29 H016 109.5 . .
C20 C29 H017 109.5 . .
H015 C29 H017 109.5 . .
H016 C29 H017 109.5 . .

loop_
_geom_bond_atom_site_label_1
_geom_bond_atom_site_label_2
_geom_bond_distance
_geom_bond_site_symmetry_2
O1 C1 1.372(2) .
O1 B1 1.427(3) .
B1 O2 1.432(3) .
B1 B2 1.650(3) .
O2 C4 1.374(2) .
B2 C3 1.580(3) .
B2 B2 1.605(5) 2_666
N1 C3 1.346(2) .
N1 C2 1.446(2) .
N1 C9 1.473(2) .
N2 C3 1.353(2) .
N2 C5 1.446(2) .
N2 C17 1.473(2) .
C1 C10 1.380(3) .
C1 C4 1.382(3) .
C2 C6 1.401(3) .
C2 C12 1.402(3) .
C4 C19 1.373(3) .
C5 C16 1.393(3) .
C5 C7 1.409(3) .
C6 C24 1.395(3) .
C6 C11 1.506(3) .
C7 C8 1.393(3) .
C7 C20 1.509(3) .
C8 C15 1.383(3) .
C8 H00C 0.9500 .
C9 C17 1.518(3) .
C9 H00A 0.9900 .
C9 H00B 0.9900 .
C10 C13 1.391(3) .
C10 H00E 0.9500 .
C11 C18 1.525(3) .
C11 H00D 0.9900 .
C11 H00F 0.9900 .
C12 C23 1.393(3) .
C12 C14 1.513(3) .
C13 C21 1.384(3) .
C13 H00H 0.9500 .
C14 C22 1.530(3) .
C14 H00G 0.9900 .
C14 H00I 0.9900 .
C15 C26 1.377(3) .
C15 H00J 0.9500 .
C16 C26 1.402(3) .
C16 C25 1.513(3) .
C17 H00K 0.9900 .
C17 H00L 0.9900 .
C18 H00M 0.9800 .
C18 H00N 0.9800 .
C18 H00O 0.9800 .
C19 C21 1.398(3) .
C19 H00P 0.9500 .
C20 C29 1.504(3) .
C20 H00Q 0.9900 .
C20 H00R 0.9900 .
C21 H00S 0.9500 .
C22 H00T 0.9800 .
C22 H00U 0.9800 .
C22 H00V 0.9800 .
C23 C27 1.380(3) .
C23 H00W 0.9500 .
C24 C27 1.381(3) .
C24 H00X 0.9500 .
C25 C28 1.519(3) .
C25 H00Y 0.9900 .
C25 H00Z 0.9900 .
C26 H010 0.9500 .
C27 H011 0.9500 .
C28 H012 0.9800 .
C28 H013 0.9800 .
C28 H014 0.9800 .
C29 H015 0.9800 .
C29 H016 0.9800 .
C29 H017 0.9800 .
